data_4127119
loop_
_publ_author_name
'Gao, Yafei'
'Li, Guangyu'
'Deng, Liang'

_publ_section_title
;
 Bis(dinitrogen)cobalt(-I) Complexes with NHC Ligation: Synthesis,
 Characterization and Their Dinitrogen Functionalization Reactions
 Affording Side-On Bound Diazene Complexes.
;
_journal_name_full 'Journal of the American Chemical Society'
_journal_paper_doi 10.1021/jacs.7b11660
_journal_year 2018
_chemical_formula_moiety 'C45 H72 Co N8'
_chemical_formula_sum 'C45 H72 Co N8'
_chemical_formula_weight 784.03
_chemical_name_systematic
;
 ?
;
_space_group_crystal_system monoclinic
_space_group_IT_number 14
_space_group_name_Hall '-P 2yn'
_space_group_name_H-M_alt 'P 1 21/n 1'
_symmetry_space_group_name_Hall '-P 2yn'
_symmetry_space_group_name_H-M 'P 1 21/n 1'
_atom_sites_solution_hydrogens geom
_atom_sites_solution_primary direct
_audit_creation_date 2016-01-11
_audit_creation_method
;
Olex2 1.2
(compiled 2014.07.22 svn.r2960 for OlexSys, GUI svn.r4862)
;
_cell_angle_alpha 90
_cell_angle_beta 90.484(8)
_cell_angle_gamma 90
_cell_formula_units_Z 4
_cell_length_a 14.866(6)
_cell_length_b 18.861(7)
_cell_length_c 15.583(6)
_cell_measurement_reflns_used 2510
_cell_measurement_temperature 130
_cell_measurement_theta_max 20.530
_cell_measurement_theta_min 2.19
_cell_volume 4369(3)
_computing_cell_refinement 'SAINT v7.68A (Bruker, 2009)'
_computing_data_reduction 'SAINT v7.68A (Bruker, 2009)'
_computing_molecular_graphics 'Olex2 (Dolomanov et al., 2009)'
_computing_publication_material 'Olex2 (Dolomanov et al., 2009)'
_computing_structure_refinement 'XL (Sheldrick, 2008)'
_computing_structure_solution 'ShelXS (Sheldrick, 2008)'
_diffrn_ambient_temperature 130
_diffrn_measured_fraction_theta_full 1.003
_diffrn_measured_fraction_theta_max 0.928
_diffrn_measurement_device_type 'Bruker APEX-II CCD'
_diffrn_measurement_method '\f and \w scans'
_diffrn_radiation_monochromator graphite
_diffrn_radiation_type MoK\a
_diffrn_radiation_wavelength 0.71073
_diffrn_reflns_av_R_equivalents 0.1328
_diffrn_reflns_av_unetI/netI 0.1466
_diffrn_reflns_Laue_measured_fraction_full 1.003
_diffrn_reflns_Laue_measured_fraction_max 0.928
_diffrn_reflns_limit_h_max 19
_diffrn_reflns_limit_h_min -19
_diffrn_reflns_limit_k_max 24
_diffrn_reflns_limit_k_min -24
_diffrn_reflns_limit_l_max 20
_diffrn_reflns_limit_l_min -15
_diffrn_reflns_number 35548
_diffrn_reflns_point_group_measured_fraction_full 1.003
_diffrn_reflns_point_group_measured_fraction_max 0.928
_diffrn_reflns_theta_full 26.000
_diffrn_reflns_theta_max 27.703
_diffrn_reflns_theta_min 1.080
_diffrn_standards_number 0
_exptl_absorpt_coefficient_mu 0.433
_exptl_absorpt_correction_T_max 0.7456
_exptl_absorpt_correction_T_min 0.6140
_exptl_absorpt_correction_type multi-scan
_exptl_absorpt_process_details
;
SADABS-2008/1 (Bruker,2008) was used for absorption correction.
wR2(int) was 0.0982 before and 0.0767 after correction.
The Ratio of minimum to maximum transmission is 0.8235.
The \l/2 correction factor is 0.0015.
;
_exptl_crystal_colour red
_exptl_crystal_density_diffrn 1.192
_exptl_crystal_description block
_exptl_crystal_F_000 1700
_exptl_crystal_size_max 0.3
_exptl_crystal_size_mid 0.2
_exptl_crystal_size_min 0.12
_refine_diff_density_max 1.881
_refine_diff_density_min -1.865
_refine_diff_density_rms 0.485
_refine_ls_extinction_method none
_refine_ls_goodness_of_fit_ref 0.978
_refine_ls_hydrogen_treatment constr
_refine_ls_matrix_type full
_refine_ls_number_parameters 488
_refine_ls_number_reflns 10408
_refine_ls_number_restraints 0
_refine_ls_restrained_S_all 0.978
_refine_ls_R_factor_all 0.1724
_refine_ls_R_factor_gt 0.0866
_refine_ls_shift/su_max 0.000
_refine_ls_shift/su_mean 0.000
_refine_ls_structure_factor_coef Fsqd
_refine_ls_weighting_details 'w=1/[\s^2^(Fo^2^)+(0.1318P)^2^] where P=(Fo^2^+2Fc^2^)/3'
_refine_ls_weighting_scheme calc
_refine_ls_wR_factor_gt 0.2172
_refine_ls_wR_factor_ref 0.2663
_reflns_Friedel_coverage 0.000
_reflns_number_gt 5032
_reflns_number_total 10408
_reflns_threshold_expression 'I > 2\s(I)'
_cod_data_source_file ja7b11660_si_001.cif
_cod_data_source_block 1
_cod_database_code 4127119
_shelxl_version_number 2014-3
_shelx_space_group_comment
;
The symmetry employed for this shelxl refinement is uniquely defined
by the following loop, which should always be used as a source of
symmetry information in preference to the above space-group names.
They are only intended as comments.
;
_shelx_estimated_absorpt_t_max 0.950
_shelx_estimated_absorpt_t_min 0.881
_olex2_refinement_description
;
1. Fixed Uiso
 At 1.2 times of:
  All C(H) groups, All C(H,H) groups
2.a Ternary CH refined with riding coordinates:
 C6(H6), C12(H12), C20(H20), C26(H26), C34(H34), C40(H40)
2.b Secondary CH2 refined with riding coordinates:
 C7(H7A,H7B), C8(H8A,H8B), C9(H9A,H9B), C10(H10A,H10B), C11(H11A,H11B),
 C13(H13A,H13B), C14(H14A,H14B), C15(H15A,H15B), C16(H16A,H16B), C17(H17A,H17B),
  C21(H21A,H21B), C22(H22A,H22B), C23(H23A,H23B), C24(H24A,H24B), C25(H25A,
 H25B), C27(H27A,H27B), C28(H28A,H28B), C29(H29A,H29B), C30(H30A,H30B),
 C31(H31A,H31B), C35(H35A,H35B), C36(H36A,H36B), C37(H37A,H37B), C38(H38A,H38B),
  C39(H39A,H39B), C41(H41A,H41B), C42(H42A,H42B), C43(H43A,H43B), C44(H44A,
 H44B), C45(H45A,H45B)
2.c Aromatic/amide H refined with riding coordinates:
 C4(H4), C5(H5), C18(H18), C19(H19), C32(H32), C33(H33)
;
_olex2_submission_special_instructions 'No special instructions were received'

loop_
_space_group_symop_operation_xyz
'x, y, z'
'-x+1/2, y+1/2, -z+1/2'
'-x, -y, -z'
'x-1/2, -y-1/2, z-1/2'

loop_
_atom_site_label
_atom_site_type_symbol
_atom_site_fract_x
_atom_site_fract_y
_atom_site_fract_z
_atom_site_U_iso_or_equiv
_atom_site_adp_type
_atom_site_occupancy
_atom_site_site_symmetry_order
_atom_site_calc_flag
_atom_site_refinement_flags_posn
Co1 Co 0.15408(4) 0.75012(3) 0.05484(4) 0.02474(19) Uani 1 1 d .
N1 N 0.2367(3) 0.7466(2) -0.0286(3) 0.0348(10) Uani 1 1 d .
N2 N 0.2839(3) 0.74482(19) -0.0785(2) 0.0231(8) Uani 1 1 d .
N3 N -0.0176(3) 0.8341(2) 0.0247(3) 0.0329(10) Uani 1 1 d .
N4 N 0.0204(3) 0.7783(2) -0.0887(2) 0.0299(9) Uani 1 1 d .
N5 N 0.1958(3) 0.8236(2) 0.2242(2) 0.0280(9) Uani 1 1 d .
N6 N 0.2525(3) 0.8807(2) 0.1192(3) 0.0313(9) Uani 1 1 d .
N7 N 0.2192(3) 0.6028(2) 0.0972(3) 0.0308(9) Uani 1 1 d .
N8 N 0.0775(3) 0.6099(2) 0.1194(3) 0.0318(9) Uani 1 1 d .
C1 C 0.0452(3) 0.7862(2) -0.0042(3) 0.0267(10) Uani 1 1 d .
C2 C 0.2021(3) 0.8206(2) 0.1361(3) 0.0251(10) Uani 1 1 d .
C3 C 0.1494(3) 0.6508(2) 0.0936(3) 0.0276(11) Uani 1 1 d .
C4 C -0.0748(4) 0.8556(3) -0.0399(3) 0.0409(14) Uani 1 1 d .
H4 H -0.1225 0.8887 -0.0349 0.049 Uiso 1 1 calc R
C5 C -0.0512(4) 0.8216(3) -0.1102(3) 0.0417(14) Uani 1 1 d .
H5 H -0.0784 0.8262 -0.1653 0.050 Uiso 1 1 calc R
C6 C -0.0191(3) 0.8641(3) 0.1109(3) 0.0295(11) Uani 1 1 d .
H6 H 0.0249 0.8368 0.1467 0.035 Uiso 1 1 calc R
C7 C 0.0109(4) 0.9399(3) 0.1109(3) 0.0420(13) Uani 1 1 d .
H7A H -0.0290 0.9676 0.0724 0.050 Uiso 1 1 calc R
H7B H 0.0727 0.9427 0.0879 0.050 Uiso 1 1 calc R
C8 C 0.0097(4) 0.9721(3) 0.1992(3) 0.0447(14) Uani 1 1 d .
H8A H 0.0259 1.0229 0.1954 0.054 Uiso 1 1 calc R
H8B H 0.0551 0.9483 0.2360 0.054 Uiso 1 1 calc R
C9 C -0.0818(4) 0.9651(3) 0.2396(4) 0.0491(15) Uani 1 1 d .
H9A H -0.1261 0.9934 0.2065 0.059 Uiso 1 1 calc R
H9B H -0.0795 0.9840 0.2988 0.059 Uiso 1 1 calc R
C10 C -0.1115(5) 0.8885(4) 0.2415(4) 0.0582(18) Uani 1 1 d .
H10A H -0.1729 0.8855 0.2653 0.070 Uiso 1 1 calc R
H10B H -0.0706 0.8611 0.2796 0.070 Uiso 1 1 calc R
C11 C -0.1110(4) 0.8560(3) 0.1519(4) 0.0477(15) Uani 1 1 d .
H11A H -0.1266 0.8051 0.1556 0.057 Uiso 1 1 calc R
H11B H -0.1570 0.8797 0.1156 0.057 Uiso 1 1 calc R
C12 C 0.0625(3) 0.7297(3) -0.1498(3) 0.0296(11) Uani 1 1 d .
H12 H 0.1050 0.6987 -0.1169 0.036 Uiso 1 1 calc R
C13 C 0.1165(4) 0.7694(3) -0.2162(3) 0.0359(12) Uani 1 1 d .
H13A H 0.1641 0.7974 -0.1871 0.043 Uiso 1 1 calc R
H13B H 0.0766 0.8028 -0.2475 0.043 Uiso 1 1 calc R
C14 C 0.1595(4) 0.7185(3) -0.2801(4) 0.0465(14) Uani 1 1 d .
H14A H 0.1897 0.7461 -0.3255 0.056 Uiso 1 1 calc R
H14B H 0.2058 0.6897 -0.2501 0.056 Uiso 1 1 calc R
C15 C 0.0908(4) 0.6698(3) -0.3206(3) 0.0473(15) Uani 1 1 d .
H15A H 0.1217 0.6352 -0.3579 0.057 Uiso 1 1 calc R
H15B H 0.0492 0.6980 -0.3571 0.057 Uiso 1 1 calc R
C16 C 0.0371(4) 0.6303(3) -0.2534(3) 0.0453(14) Uani 1 1 d .
H16A H -0.0097 0.6011 -0.2819 0.054 Uiso 1 1 calc R
H16B H 0.0775 0.5982 -0.2208 0.054 Uiso 1 1 calc R
C17 C -0.0068(4) 0.6820(3) -0.1924(3) 0.0368(12) Uani 1 1 d .
H17A H -0.0398 0.6554 -0.1479 0.044 Uiso 1 1 calc R
H17B H -0.0508 0.7115 -0.2244 0.044 Uiso 1 1 calc R
C18 C 0.2425(4) 0.8809(3) 0.2579(3) 0.0380(13) Uani 1 1 d .
H18 H 0.2486 0.8924 0.3170 0.046 Uiso 1 1 calc R
C19 C 0.2768(4) 0.9166(3) 0.1933(3) 0.0389(13) Uani 1 1 d .
H19 H 0.3116 0.9587 0.1970 0.047 Uiso 1 1 calc R
C20 C 0.1590(3) 0.7661(3) 0.2757(3) 0.0298(11) Uani 1 1 d .
H20 H 0.1100 0.7427 0.2417 0.036 Uiso 1 1 calc R
C21 C 0.2315(4) 0.7119(3) 0.2934(3) 0.0363(12) Uani 1 1 d .
H21A H 0.2813 0.7346 0.3259 0.044 Uiso 1 1 calc R
H21B H 0.2559 0.6946 0.2384 0.044 Uiso 1 1 calc R
C22 C 0.1957(4) 0.6495(3) 0.3445(3) 0.0415(13) Uani 1 1 d .
H22A H 0.2453 0.6160 0.3573 0.050 Uiso 1 1 calc R
H22B H 0.1495 0.6242 0.3102 0.050 Uiso 1 1 calc R
C23 C 0.1545(4) 0.6754(3) 0.4283(3) 0.0396(13) Uani 1 1 d .
H23A H 0.1282 0.6347 0.4593 0.047 Uiso 1 1 calc R
H23B H 0.2022 0.6963 0.4651 0.047 Uiso 1 1 calc R
C24 C 0.0822(4) 0.7304(3) 0.4113(4) 0.0455(14) Uani 1 1 d .
H24A H 0.0588 0.7480 0.4667 0.055 Uiso 1 1 calc R
H24B H 0.0317 0.7082 0.3794 0.055 Uiso 1 1 calc R
C25 C 0.1191(4) 0.7930(3) 0.3592(3) 0.0413(13) Uani 1 1 d .
H25A H 0.0700 0.8270 0.3465 0.050 Uiso 1 1 calc R
H25B H 0.1660 0.8180 0.3930 0.050 Uiso 1 1 calc R
C26 C 0.2819(3) 0.9021(2) 0.0341(3) 0.0291(11) Uani 1 1 d .
H26 H 0.2485 0.8725 -0.0088 0.035 Uiso 1 1 calc R
C27 C 0.3814(3) 0.8874(3) 0.0233(3) 0.0354(12) Uani 1 1 d .
H27A H 0.3931 0.8364 0.0332 0.042 Uiso 1 1 calc R
H27B H 0.4160 0.9147 0.0667 0.042 Uiso 1 1 calc R
C28 C 0.4130(4) 0.9079(3) -0.0666(3) 0.0408(13) Uani 1 1 d .
H28A H 0.4790 0.9015 -0.0701 0.049 Uiso 1 1 calc R
H28B H 0.3844 0.8762 -0.1095 0.049 Uiso 1 1 calc R
C29 C 0.3893(4) 0.9843(3) -0.0874(4) 0.0427(13) Uani 1 1 d .
H29A H 0.4245 1.0164 -0.0497 0.051 Uiso 1 1 calc R
H29B H 0.4054 0.9948 -0.1476 0.051 Uiso 1 1 calc R
C30 C 0.2902(4) 0.9980(3) -0.0750(4) 0.0500(16) Uani 1 1 d .
H30A H 0.2553 0.9695 -0.1170 0.060 Uiso 1 1 calc R
H30B H 0.2773 1.0487 -0.0860 0.060 Uiso 1 1 calc R
C31 C 0.2607(4) 0.9790(3) 0.0150(4) 0.0418(14) Uani 1 1 d .
H31A H 0.2922 1.0098 0.0571 0.050 Uiso 1 1 calc R
H31B H 0.1952 0.9872 0.0205 0.050 Uiso 1 1 calc R
C32 C 0.1896(4) 0.5359(3) 0.1208(4) 0.0445(14) Uani 1 1 d .
H32 H 0.2258 0.4947 0.1266 0.053 Uiso 1 1 calc R
C33 C 0.1021(4) 0.5398(3) 0.1336(4) 0.0439(14) Uani 1 1 d .
H33 H 0.0635 0.5020 0.1495 0.053 Uiso 1 1 calc R
C34 C 0.3119(3) 0.6190(3) 0.0790(3) 0.0312(11) Uani 1 1 d .
H34 H 0.3173 0.6717 0.0746 0.037 Uiso 1 1 calc R
C35 C 0.3431(3) 0.5875(3) -0.0058(3) 0.0329(11) Uani 1 1 d .
H35A H 0.3410 0.5351 -0.0026 0.040 Uiso 1 1 calc R
H35B H 0.3021 0.6028 -0.0526 0.040 Uiso 1 1 calc R
C36 C 0.4379(4) 0.6110(3) -0.0254(4) 0.0447(14) Uani 1 1 d .
H36A H 0.4382 0.6628 -0.0358 0.054 Uiso 1 1 calc R
H36B H 0.4582 0.5873 -0.0785 0.054 Uiso 1 1 calc R
C37 C 0.5033(4) 0.5938(3) 0.0475(4) 0.0462(14) Uani 1 1 d .
H37A H 0.5116 0.5418 0.0511 0.055 Uiso 1 1 calc R
H37B H 0.5625 0.6154 0.0352 0.055 Uiso 1 1 calc R
C38 C 0.4696(4) 0.6211(3) 0.1325(4) 0.0460(15) Uani 1 1 d .
H38A H 0.4696 0.6736 0.1318 0.055 Uiso 1 1 calc R
H38B H 0.5107 0.6053 0.1790 0.055 Uiso 1 1 calc R
C39 C 0.3752(3) 0.5946(3) 0.1504(3) 0.0360(12) Uani 1 1 d .
H39A H 0.3544 0.6133 0.2062 0.043 Uiso 1 1 calc R
H39B H 0.3752 0.5421 0.1535 0.043 Uiso 1 1 calc R
C40 C -0.0153(3) 0.6345(3) 0.1187(3) 0.0326(11) Uani 1 1 d .
H40 H -0.0142 0.6875 0.1191 0.039 Uiso 1 1 calc R
C41 C -0.0623(4) 0.6114(3) 0.0375(4) 0.0517(16) Uani 1 1 d .
H41A H -0.0624 0.5590 0.0342 0.062 Uiso 1 1 calc R
H41B H -0.0292 0.6298 -0.0128 0.062 Uiso 1 1 calc R
C42 C -0.1585(5) 0.6386(4) 0.0349(4) 0.070(2) Uani 1 1 d .
H42A H -0.1581 0.6911 0.0333 0.084 Uiso 1 1 calc R
H42B H -0.1888 0.6214 -0.0179 0.084 Uiso 1 1 calc R
C43 C -0.2104(4) 0.6139(4) 0.1125(5) 0.068(2) Uani 1 1 d .
H43A H -0.2718 0.6342 0.1108 0.082 Uiso 1 1 calc R
H43B H -0.2158 0.5615 0.1114 0.082 Uiso 1 1 calc R
C44 C -0.1631(4) 0.6365(4) 0.1938(4) 0.0609(18) Uani 1 1 d .
H44A H -0.1961 0.6176 0.2438 0.073 Uiso 1 1 calc R
H44B H -0.1637 0.6889 0.1977 0.073 Uiso 1 1 calc R
C45 C -0.0666(4) 0.6103(4) 0.1971(4) 0.0498(16) Uani 1 1 d .
H45A H -0.0365 0.6288 0.2495 0.060 Uiso 1 1 calc R
H45B H -0.0660 0.5579 0.2000 0.060 Uiso 1 1 calc R

loop_
_atom_site_aniso_label
_atom_site_aniso_U_11
_atom_site_aniso_U_22
_atom_site_aniso_U_33
_atom_site_aniso_U_23
_atom_site_aniso_U_13
_atom_site_aniso_U_12
Co1 0.0277(3) 0.0202(3) 0.0262(3) -0.0005(3) -0.0082(2) 0.0018(3)
N1 0.033(2) 0.033(2) 0.038(2) 0.000(2) -0.014(2) 0.002(2)
N2 0.027(2) 0.0211(19) 0.0211(18) 0.0025(16) -0.0023(16) 0.0027(17)
N3 0.027(2) 0.040(2) 0.032(2) -0.0065(19) -0.0083(18) 0.0081(19)
N4 0.030(2) 0.035(2) 0.025(2) -0.0062(18) -0.0078(18) 0.0056(19)
N5 0.030(2) 0.026(2) 0.027(2) -0.0028(17) -0.0012(17) -0.0027(18)
N6 0.037(2) 0.025(2) 0.032(2) -0.0044(17) -0.0037(19) -0.0051(18)
N7 0.037(2) 0.022(2) 0.033(2) 0.0028(17) 0.0024(19) 0.0031(18)
N8 0.036(2) 0.027(2) 0.032(2) 0.0032(17) -0.0009(19) -0.0011(19)
C1 0.027(3) 0.028(3) 0.025(2) 0.0003(19) -0.004(2) 0.001(2)
C2 0.022(2) 0.023(2) 0.030(3) 0.0046(19) -0.003(2) 0.0022(19)
C3 0.031(3) 0.027(3) 0.024(2) -0.0011(19) -0.007(2) 0.002(2)
C4 0.040(3) 0.044(3) 0.039(3) -0.010(2) -0.012(3) 0.022(3)
C5 0.042(3) 0.049(3) 0.034(3) -0.005(2) -0.019(3) 0.015(3)
C6 0.029(3) 0.032(3) 0.027(3) -0.005(2) -0.002(2) 0.006(2)
C7 0.051(4) 0.041(3) 0.034(3) -0.004(2) -0.005(3) -0.005(3)
C8 0.059(4) 0.034(3) 0.040(3) -0.007(2) -0.010(3) -0.004(3)
C9 0.052(4) 0.050(4) 0.046(3) -0.021(3) -0.007(3) 0.010(3)
C10 0.050(4) 0.063(4) 0.061(4) -0.021(3) 0.012(3) -0.019(3)
C11 0.047(4) 0.046(3) 0.051(4) -0.020(3) 0.006(3) -0.008(3)
C12 0.037(3) 0.028(2) 0.024(2) -0.0034(19) -0.004(2) 0.002(2)
C13 0.042(3) 0.033(3) 0.032(3) -0.001(2) -0.003(2) 0.000(2)
C14 0.044(3) 0.054(4) 0.042(3) 0.004(3) 0.013(3) 0.004(3)
C15 0.059(4) 0.050(4) 0.033(3) -0.008(3) 0.009(3) 0.008(3)
C16 0.059(4) 0.038(3) 0.039(3) -0.012(2) -0.004(3) -0.001(3)
C17 0.045(3) 0.038(3) 0.028(3) -0.004(2) -0.005(2) -0.003(2)
C18 0.051(3) 0.033(3) 0.029(3) -0.014(2) -0.003(2) -0.010(3)
C19 0.044(3) 0.032(3) 0.041(3) -0.009(2) -0.003(3) -0.012(2)
C20 0.029(3) 0.037(3) 0.023(2) -0.003(2) -0.002(2) -0.004(2)
C21 0.037(3) 0.040(3) 0.032(3) -0.003(2) 0.000(2) 0.004(2)
C22 0.047(3) 0.033(3) 0.044(3) 0.001(2) -0.006(3) 0.005(3)
C23 0.048(3) 0.040(3) 0.030(3) 0.005(2) -0.002(2) 0.002(3)
C24 0.050(4) 0.044(3) 0.043(3) 0.005(3) 0.010(3) 0.002(3)
C25 0.049(4) 0.038(3) 0.037(3) 0.002(2) 0.011(3) 0.006(3)
C26 0.031(3) 0.027(3) 0.029(3) 0.004(2) -0.006(2) 0.000(2)
C27 0.036(3) 0.033(3) 0.037(3) 0.002(2) 0.001(2) 0.006(2)
C28 0.044(3) 0.039(3) 0.040(3) -0.001(2) 0.005(3) 0.004(3)
C29 0.050(4) 0.037(3) 0.041(3) 0.007(2) 0.005(3) -0.005(3)
C30 0.045(4) 0.037(3) 0.068(4) 0.022(3) -0.009(3) 0.003(3)
C31 0.036(3) 0.027(3) 0.062(4) 0.008(2) 0.007(3) 0.004(2)
C32 0.049(4) 0.024(3) 0.060(4) 0.015(2) -0.001(3) 0.005(2)
C33 0.056(4) 0.023(3) 0.053(4) 0.014(2) 0.006(3) -0.001(2)
C34 0.038(3) 0.025(2) 0.031(3) 0.003(2) -0.009(2) 0.000(2)
C35 0.038(3) 0.031(3) 0.030(3) 0.002(2) -0.004(2) 0.000(2)
C36 0.041(3) 0.050(4) 0.042(3) 0.003(3) 0.000(3) 0.005(3)
C37 0.037(3) 0.040(3) 0.061(4) 0.005(3) -0.007(3) 0.001(3)
C38 0.050(4) 0.034(3) 0.053(4) -0.006(3) -0.026(3) 0.011(3)
C39 0.045(3) 0.032(3) 0.030(3) -0.003(2) -0.010(2) 0.015(2)
C40 0.034(3) 0.032(3) 0.032(3) 0.001(2) 0.000(2) 0.000(2)
C41 0.053(4) 0.062(4) 0.040(3) -0.008(3) -0.015(3) 0.001(3)
C42 0.067(5) 0.088(5) 0.055(4) -0.014(4) -0.033(4) 0.006(4)
C43 0.040(4) 0.067(5) 0.098(6) -0.011(4) -0.019(4) -0.005(3)
C44 0.039(4) 0.078(5) 0.066(4) -0.001(4) 0.003(3) -0.007(3)
C45 0.036(3) 0.072(4) 0.041(3) -0.004(3) 0.006(3) -0.005(3)

loop_
_atom_type_symbol
_atom_type_description
_atom_type_scat_dispersion_real
_atom_type_scat_dispersion_imag
_atom_type_scat_source
C C 0.0033 0.0016 'International Tables Vol C Tables 4.2.6.8 and 6.1.1.4'
H H 0.0000 0.0000 'International Tables Vol C Tables 4.2.6.8 and 6.1.1.4'
Co Co 0.3494 0.9721 'International Tables Vol C Tables 4.2.6.8 and 6.1.1.4'
N N 0.0061 0.0033 'International Tables Vol C Tables 4.2.6.8 and 6.1.1.4'

loop_
_geom_angle_atom_site_label_1
_geom_angle_atom_site_label_2
_geom_angle_atom_site_label_3
_geom_angle
N1 Co1 C1 103.77(19)
N1 Co1 C2 104.12(19)
N1 Co1 C3 102.32(19)
C2 Co1 C1 111.01(19)
C2 Co1 C3 117.32(18)
C3 Co1 C1 116.1(2)
N2 N1 Co1 178.7(4)
C1 N3 C6 124.9(4)
C4 N3 C1 111.7(4)
C4 N3 C6 123.1(4)
C1 N4 C5 111.6(4)
C1 N4 C12 125.4(4)
C5 N4 C12 123.0(4)
C2 N5 C18 111.8(4)
C2 N5 C20 123.1(4)
C18 N5 C20 124.1(4)
C2 N6 C26 124.5(4)
C19 N6 C2 112.2(4)
C19 N6 C26 123.1(4)
C3 N7 C32 111.5(4)
C3 N7 C34 125.0(4)
C32 N7 C34 123.5(4)
C3 N8 C33 112.0(4)
C3 N8 C40 123.8(4)
C33 N8 C40 123.6(4)
N3 C1 Co1 128.9(3)
N4 C1 Co1 128.4(3)
N4 C1 N3 102.0(4)
N5 C2 Co1 130.0(3)
N5 C2 N6 101.4(4)
N6 C2 Co1 128.7(3)
N7 C3 Co1 127.5(4)
N7 C3 N8 101.9(4)
N8 C3 Co1 130.5(3)
N3 C4 H4 126.3
C5 C4 N3 107.4(5)
C5 C4 H4 126.3
N4 C5 H5 126.4
C4 C5 N4 107.2(4)
C4 C5 H5 126.4
N3 C6 H6 107.4
N3 C6 C7 111.3(4)
N3 C6 C11 111.6(4)
C7 C6 H6 107.4
C7 C6 C11 111.4(4)
C11 C6 H6 107.4
C6 C7 H7A 109.1
C6 C7 H7B 109.1
C6 C7 C8 112.3(5)
H7A C7 H7B 107.9
C8 C7 H7A 109.1
C8 C7 H7B 109.1
C7 C8 H8A 109.4
C7 C8 H8B 109.4
C7 C8 C9 111.3(5)
H8A C8 H8B 108.0
C9 C8 H8A 109.4
C9 C8 H8B 109.4
C8 C9 H9A 109.5
C8 C9 H9B 109.5
C8 C9 C10 110.9(5)
H9A C9 H9B 108.0
C10 C9 H9A 109.5
C10 C9 H9B 109.5
C9 C10 H10A 109.4
C9 C10 H10B 109.4
C9 C10 C11 111.2(5)
H10A C10 H10B 108.0
C11 C10 H10A 109.4
C11 C10 H10B 109.4
C6 C11 C10 110.8(5)
C6 C11 H11A 109.5
C6 C11 H11B 109.5
C10 C11 H11A 109.5
C10 C11 H11B 109.5
H11A C11 H11B 108.1
N4 C12 H12 107.7
N4 C12 C13 111.5(4)
N4 C12 C17 111.3(4)
C13 C12 H12 107.7
C13 C12 C17 110.9(4)
C17 C12 H12 107.7
C12 C13 H13A 109.4
C12 C13 H13B 109.4
C12 C13 C14 111.2(4)
H13A C13 H13B 108.0
C14 C13 H13A 109.4
C14 C13 H13B 109.4
C13 C14 H14A 109.3
C13 C14 H14B 109.3
H14A C14 H14B 107.9
C15 C14 C13 111.7(5)
C15 C14 H14A 109.3
C15 C14 H14B 109.3
C14 C15 H15A 109.3
C14 C15 H15B 109.3
C14 C15 C16 111.5(5)
H15A C15 H15B 108.0
C16 C15 H15A 109.3
C16 C15 H15B 109.3
C15 C16 H16A 109.6
C15 C16 H16B 109.6
H16A C16 H16B 108.1
C17 C16 C15 110.5(5)
C17 C16 H16A 109.6
C17 C16 H16B 109.6
C12 C17 H17A 109.4
C12 C17 H17B 109.4
C16 C17 C12 111.2(5)
C16 C17 H17A 109.4
C16 C17 H17B 109.4
H17A C17 H17B 108.0
N5 C18 H18 126.1
C19 C18 N5 107.8(4)
C19 C18 H18 126.1
N6 C19 H19 126.6
C18 C19 N6 106.7(4)
C18 C19 H19 126.6
N5 C20 H20 108.2
N5 C20 C21 109.5(4)
N5 C20 C25 111.9(4)
C21 C20 H20 108.2
C21 C20 C25 110.6(4)
C25 C20 H20 108.2
C20 C21 H21A 109.3
C20 C21 H21B 109.3
C20 C21 C22 111.6(4)
H21A C21 H21B 108.0
C22 C21 H21A 109.3
C22 C21 H21B 109.3
C21 C22 H22A 109.6
C21 C22 H22B 109.6
C21 C22 C23 110.2(4)
H22A C22 H22B 108.1
C23 C22 H22A 109.6
C23 C22 H22B 109.6
C22 C23 H23A 109.4
C22 C23 H23B 109.4
H23A C23 H23B 108.0
C24 C23 C22 111.0(4)
C24 C23 H23A 109.4
C24 C23 H23B 109.4
C23 C24 H24A 109.4
C23 C24 H24B 109.4
C23 C24 C25 111.2(5)
H24A C24 H24B 108.0
C25 C24 H24A 109.4
C25 C24 H24B 109.4
C20 C25 C24 109.8(4)
C20 C25 H25A 109.7
C20 C25 H25B 109.7
C24 C25 H25A 109.7
C24 C25 H25B 109.7
H25A C25 H25B 108.2
N6 C26 H26 107.6
N6 C26 C27 110.6(4)
N6 C26 C31 112.3(4)
C27 C26 H26 107.6
C31 C26 H26 107.6
C31 C26 C27 110.8(4)
C26 C27 H27A 109.4
C26 C27 H27B 109.4
C26 C27 C28 111.3(4)
H27A C27 H27B 108.0
C28 C27 H27A 109.4
C28 C27 H27B 109.4
C27 C28 H28A 109.4
C27 C28 H28B 109.4
H28A C28 H28B 108.0
C29 C28 C27 111.2(4)
C29 C28 H28A 109.4
C29 C28 H28B 109.4
C28 C29 H29A 109.4
C28 C29 H29B 109.4
H29A C29 H29B 108.0
C30 C29 C28 111.1(5)
C30 C29 H29A 109.4
C30 C29 H29B 109.4
C29 C30 H30A 109.3
C29 C30 H30B 109.3
C29 C30 C31 111.6(5)
H30A C30 H30B 108.0
C31 C30 H30A 109.3
C31 C30 H30B 109.3
C26 C31 C30 110.3(5)
C26 C31 H31A 109.6
C26 C31 H31B 109.6
C30 C31 H31A 109.6
C30 C31 H31B 109.6
H31A C31 H31B 108.1
N7 C32 H32 126.1
C33 C32 N7 107.8(5)
C33 C32 H32 126.1
N8 C33 H33 126.6
C32 C33 N8 106.7(5)
C32 C33 H33 126.6
N7 C34 H34 107.6
N7 C34 C35 112.7(4)
N7 C34 C39 112.2(4)
C35 C34 H34 107.6
C39 C34 H34 107.6
C39 C34 C35 108.9(4)
C34 C35 H35A 109.5
C34 C35 H35B 109.5
H35A C35 H35B 108.1
C36 C35 C34 110.6(4)
C36 C35 H35A 109.5
C36 C35 H35B 109.5
C35 C36 H36A 109.2
C35 C36 H36B 109.2
C35 C36 C37 112.2(5)
H36A C36 H36B 107.9
C37 C36 H36A 109.2
C37 C36 H36B 109.2
C36 C37 H37A 109.3
C36 C37 H37B 109.3
H37A C37 H37B 108.0
C38 C37 C36 111.5(5)
C38 C37 H37A 109.3
C38 C37 H37B 109.3
C37 C38 H38A 109.4
C37 C38 H38B 109.4
C37 C38 C39 111.2(5)
H38A C38 H38B 108.0
C39 C38 H38A 109.4
C39 C38 H38B 109.4
C34 C39 H39A 109.8
C34 C39 H39B 109.8
C38 C39 C34 109.4(4)
C38 C39 H39A 109.8
C38 C39 H39B 109.8
H39A C39 H39B 108.2
N8 C40 H40 107.6
N8 C40 C41 110.3(4)
N8 C40 C45 112.4(4)
C41 C40 H40 107.6
C41 C40 C45 111.0(5)
C45 C40 H40 107.6
C40 C41 H41A 109.5
C40 C41 H41B 109.5
C40 C41 C42 110.7(5)
H41A C41 H41B 108.1
C42 C41 H41A 109.5
C42 C41 H41B 109.5
C41 C42 H42A 109.4
C41 C42 H42B 109.4
H42A C42 H42B 108.0
C43 C42 C41 111.2(6)
C43 C42 H42A 109.4
C43 C42 H42B 109.4
C42 C43 H43A 109.6
C42 C43 H43B 109.6
H43A C43 H43B 108.1
C44 C43 C42 110.3(5)
C44 C43 H43A 109.6
C44 C43 H43B 109.6
C43 C44 H44A 109.3
C43 C44 H44B 109.3
C43 C44 C45 111.7(6)
H44A C44 H44B 107.9
C45 C44 H44A 109.3
C45 C44 H44B 109.3
C40 C45 C44 110.9(5)
C40 C45 H45A 109.5
C40 C45 H45B 109.5
C44 C45 H45A 109.5
C44 C45 H45B 109.5
H45A C45 H45B 108.0

loop_
_geom_bond_atom_site_label_1
_geom_bond_atom_site_label_2
_geom_bond_distance
Co1 N1 1.798(5)
Co1 C1 1.977(5)
Co1 C2 1.966(5)
Co1 C3 1.970(5)
N1 N2 1.051(5)
N3 C1 1.377(6)
N3 C4 1.373(6)
N3 C6 1.458(6)
N4 C1 1.373(6)
N4 C5 1.381(6)
N4 C12 1.466(6)
N5 C2 1.378(6)
N5 C18 1.384(6)
N5 C20 1.458(6)
N6 C2 1.386(6)
N6 C19 1.385(6)
N6 C26 1.456(6)
N7 C3 1.378(6)
N7 C32 1.386(6)
N7 C34 1.442(6)
N8 C3 1.380(6)
N8 C33 1.389(6)
N8 C40 1.456(6)
C4 H4 0.9500
C4 C5 1.319(7)
C5 H5 0.9500
C6 H6 1.0000
C6 C7 1.497(7)
C6 C11 1.521(7)
C7 H7A 0.9900
C7 H7B 0.9900
C7 C8 1.505(7)
C8 H8A 0.9900
C8 H8B 0.9900
C8 C9 1.508(8)
C9 H9A 0.9900
C9 H9B 0.9900
C9 C10 1.511(8)
C10 H10A 0.9900
C10 H10B 0.9900
C10 C11 1.525(8)
C11 H11A 0.9900
C11 H11B 0.9900
C12 H12 1.0000
C12 C13 1.514(7)
C12 C17 1.515(7)
C13 H13A 0.9900
C13 H13B 0.9900
C13 C14 1.527(7)
C14 H14A 0.9900
C14 H14B 0.9900
C14 C15 1.509(8)
C15 H15A 0.9900
C15 H15B 0.9900
C15 C16 1.517(8)
C16 H16A 0.9900
C16 H16B 0.9900
C16 C17 1.514(7)
C17 H17A 0.9900
C17 H17B 0.9900
C18 H18 0.9500
C18 C19 1.317(7)
C19 H19 0.9500
C20 H20 1.0000
C20 C21 1.509(7)
C20 C25 1.521(7)
C21 H21A 0.9900
C21 H21B 0.9900
C21 C22 1.519(7)
C22 H22A 0.9900
C22 H22B 0.9900
C22 C23 1.527(7)
C23 H23A 0.9900
C23 H23B 0.9900
C23 C24 1.515(8)
C24 H24A 0.9900
C24 H24B 0.9900
C24 C25 1.538(7)
C25 H25A 0.9900
C25 H25B 0.9900
C26 H26 1.0000
C26 C27 1.515(7)
C26 C31 1.514(7)
C27 H27A 0.9900
C27 H27B 0.9900
C27 C28 1.532(7)
C28 H28A 0.9900
C28 H28B 0.9900
C28 C29 1.519(7)
C29 H29A 0.9900
C29 H29B 0.9900
C29 C30 1.509(8)
C30 H30A 0.9900
C30 H30B 0.9900
C30 C31 1.516(8)
C31 H31A 0.9900
C31 H31B 0.9900
C32 H32 0.9500
C32 C33 1.319(8)
C33 H33 0.9500
C34 H34 1.0000
C34 C35 1.526(7)
C34 C39 1.522(6)
C35 H35A 0.9900
C35 H35B 0.9900
C35 C36 1.511(7)
C36 H36A 0.9900
C36 H36B 0.9900
C36 C37 1.525(8)
C37 H37A 0.9900
C37 H37B 0.9900
C37 C38 1.511(8)
C38 H38A 0.9900
C38 H38B 0.9900
C38 C39 1.519(8)
C39 H39A 0.9900
C39 H39B 0.9900
C40 H40 1.0000
C40 C41 1.504(7)
C40 C45 1.515(7)
C41 H41A 0.9900
C41 H41B 0.9900
C41 C42 1.520(9)
C42 H42A 0.9900
C42 H42B 0.9900
C42 C43 1.513(10)
C43 H43A 0.9900
C43 H43B 0.9900
C43 C44 1.506(9)
C44 H44A 0.9900
C44 H44B 0.9900
C44 C45 1.519(8)
C45 H45A 0.9900
C45 H45B 0.9900

loop_
_geom_torsion_atom_site_label_1
_geom_torsion_atom_site_label_2
_geom_torsion_atom_site_label_3
_geom_torsion_atom_site_label_4
_geom_torsion
N3 C4 C5 N4 0.7(7)
N3 C6 C7 C8 179.8(4)
N3 C6 C11 C10 -179.4(5)
N4 C12 C13 C14 -179.5(4)
N4 C12 C17 C16 -178.2(4)
N5 C18 C19 N6 -0.8(6)
N5 C20 C21 C22 -178.1(4)
N5 C20 C25 C24 -179.5(4)
N6 C26 C27 C28 178.6(4)
N6 C26 C31 C30 -178.4(4)
N7 C32 C33 N8 -1.0(7)
N7 C34 C35 C36 175.2(4)
N7 C34 C39 C38 -173.1(4)
N8 C40 C41 C42 -178.4(5)
N8 C40 C45 C44 -179.6(5)
C1 N3 C4 C5 1.0(7)
C1 N3 C6 C7 106.3(6)
C1 N3 C6 C11 -128.5(5)
C1 N4 C5 C4 -2.1(7)
C1 N4 C12 C13 -109.3(5)
C1 N4 C12 C17 126.4(5)
C2 N5 C18 C19 1.9(6)
C2 N5 C20 C21 84.0(5)
C2 N5 C20 C25 -153.0(5)
C2 N6 C19 C18 -0.5(6)
C2 N6 C26 C27 -105.2(5)
C2 N6 C26 C31 130.5(5)
C3 N7 C32 C33 -0.8(6)
C3 N7 C34 C35 -108.1(5)
C3 N7 C34 C39 128.5(5)
C3 N8 C33 C32 2.6(6)
C3 N8 C40 C41 95.8(6)
C3 N8 C40 C45 -139.7(5)
C4 N3 C1 Co1 169.1(4)
C4 N3 C1 N4 -2.1(5)
C4 N3 C6 C7 -67.5(6)
C4 N3 C6 C11 57.6(7)
C5 N4 C1 Co1 -168.8(4)
C5 N4 C1 N3 2.5(5)
C5 N4 C12 C13 71.6(6)
C5 N4 C12 C17 -52.8(7)
C6 N3 C1 Co1 -5.3(7)
C6 N3 C1 N4 -176.6(4)
C6 N3 C4 C5 175.5(5)
C6 C7 C8 C9 -55.2(7)
C7 C6 C11 C10 -54.2(7)
C7 C8 C9 C10 55.5(7)
C8 C9 C10 C11 -56.0(7)
C9 C10 C11 C6 55.3(7)
C11 C6 C7 C8 54.5(6)
C12 N4 C1 Co1 12.0(7)
C12 N4 C1 N3 -176.7(4)
C12 N4 C5 C4 177.1(5)
C12 C13 C14 C15 53.9(6)
C13 C12 C17 C16 57.1(6)
C13 C14 C15 C16 -54.5(7)
C14 C15 C16 C17 55.9(7)
C15 C16 C17 C12 -57.2(6)
C17 C12 C13 C14 -54.9(6)
C18 N5 C2 Co1 177.5(4)
C18 N5 C2 N6 -2.1(5)
C18 N5 C20 C21 -83.9(6)
C18 N5 C20 C25 39.2(7)
C19 N6 C2 Co1 -178.0(4)
C19 N6 C2 N5 1.5(5)
C19 N6 C26 C27 70.7(6)
C19 N6 C26 C31 -53.7(6)
C20 N5 C2 Co1 8.3(7)
C20 N5 C2 N6 -171.3(4)
C20 N5 C18 C19 171.0(5)
C20 C21 C22 C23 -56.8(6)
C21 C20 C25 C24 -57.0(6)
C21 C22 C23 C24 55.7(6)
C22 C23 C24 C25 -56.3(6)
C23 C24 C25 C20 56.6(6)
C25 C20 C21 C22 58.1(6)
C26 N6 C2 Co1 -1.8(7)
C26 N6 C2 N5 177.8(4)
C26 N6 C19 C18 -176.8(5)
C26 C27 C28 C29 54.3(6)
C27 C26 C31 C30 57.4(6)
C27 C28 C29 C30 -54.0(6)
C28 C29 C30 C31 56.0(7)
C29 C30 C31 C26 -57.6(6)
C31 C26 C27 C28 -56.2(6)
C32 N7 C3 Co1 -174.8(4)
C32 N7 C3 N8 2.2(5)
C32 N7 C34 C35 72.0(6)
C32 N7 C34 C39 -51.4(6)
C33 N8 C3 Co1 173.9(4)
C33 N8 C3 N7 -2.9(5)
C33 N8 C40 C41 -74.1(6)
C33 N8 C40 C45 50.4(7)
C34 N7 C3 Co1 5.4(7)
C34 N7 C3 N8 -177.7(4)
C34 N7 C32 C33 179.1(5)
C34 C35 C36 C37 54.9(6)
C35 C34 C39 C38 61.4(5)
C35 C36 C37 C38 -51.9(7)
C36 C37 C38 C39 53.9(6)
C37 C38 C39 C34 -59.2(6)
C39 C34 C35 C36 -59.5(5)
C40 N8 C3 Co1 3.0(7)
C40 N8 C3 N7 -173.8(4)
C40 N8 C33 C32 173.5(5)
C40 C41 C42 C43 -57.1(8)
C41 C40 C45 C44 -55.5(7)
C41 C42 C43 C44 56.4(8)
C42 C43 C44 C45 -55.8(8)
C43 C44 C45 C40 55.5(8)
C45 C40 C41 C42 56.4(7)
